data_4108521
loop_
_publ_author_name
'Carl A. Laskowski'
'Gregory L. Hillhouse'

_publ_section_title
;
 Two-Coordinate d9 Complexes. Synthesis and Oxidation of NHC Nickel(I)
 Amides
;
_journal_name_full 'Journal of the American Chemical Society'
_journal_page_first 13846
_journal_page_last 13847
_journal_paper_doi 10.1021/ja805804s
_journal_volume 130
_journal_year 2008
_chemical_formula_sum 'C69 H76 B F24 N3 Ni O Si2'
_chemical_formula_weight 1545.03
_chemical_name_systematic
; 
 ? 
;
_space_group_IT_number 2
_symmetry_cell_setting triclinic
_symmetry_space_group_name_Hall '-P 1'
_symmetry_space_group_name_H-M 'P -1'
_atom_sites_solution_hydrogens geom
_atom_sites_solution_primary direct
_atom_sites_solution_secondary difmap
_audit_creation_method SHELXL-97
_cell_angle_alpha 104.523(5)
_cell_angle_beta 96.711(7)
_cell_angle_gamma 91.746(7)
_cell_formula_units_Z 2
_cell_length_a 12.609(4)
_cell_length_b 15.987(5)
_cell_length_c 19.734(7)
_cell_measurement_temperature 100(2)
_cell_volume 3817(2)
_computing_cell_refinement 'Bruker XSCANS'
_computing_data_collection 'Bruker XSCANS'
_computing_data_reduction 'Bruker SHELXTL'
_computing_molecular_graphics 'Bruker SHELXTL'
_computing_publication_material 'Bruker SHELXTL'
_computing_structure_refinement 'SHELXL-97 (Sheldrick, 1997)'
_computing_structure_solution 'SHELXS-97 (Sheldrick, 1990)'
_diffrn_ambient_temperature 100(2)
_diffrn_measured_fraction_theta_full 0.993
_diffrn_measured_fraction_theta_max 0.993
_diffrn_measurement_device_type 'Bruker P4'
_diffrn_measurement_method '\w scans'
_diffrn_radiation_monochromator graphite
_diffrn_radiation_source 'fine-focus sealed tube'
_diffrn_radiation_type MoK\a
_diffrn_radiation_wavelength 0.71073
_diffrn_reflns_av_R_equivalents 0.0989
_diffrn_reflns_av_sigmaI/netI 0.1146
_diffrn_reflns_limit_h_max 12
_diffrn_reflns_limit_h_min -13
_diffrn_reflns_limit_k_max 16
_diffrn_reflns_limit_k_min -17
_diffrn_reflns_limit_l_max 18
_diffrn_reflns_limit_l_min -21
_diffrn_reflns_number 16045
_diffrn_reflns_theta_full 22.50
_diffrn_reflns_theta_max 22.50
_diffrn_reflns_theta_min 1.47
_exptl_absorpt_coefficient_mu 0.386
_exptl_absorpt_correction_T_max 0.4039
_exptl_absorpt_correction_T_min 0.2450
_exptl_absorpt_correction_type none
_exptl_crystal_colour blue
_exptl_crystal_density_diffrn 1.344
_exptl_crystal_description plate
_exptl_crystal_F_000 1592
_exptl_crystal_size_max 0.6
_exptl_crystal_size_mid 0.2
_exptl_crystal_size_min 0.2
_refine_diff_density_max 1.726
_refine_diff_density_min -0.760
_refine_diff_density_rms 0.091
_refine_ls_extinction_method none
_refine_ls_goodness_of_fit_ref 0.983
_refine_ls_hydrogen_treatment constr
_refine_ls_matrix_type full
_refine_ls_number_parameters 929
_refine_ls_number_reflns 9949
_refine_ls_number_restraints 0
_refine_ls_restrained_S_all 0.983
_refine_ls_R_factor_all 0.1056
_refine_ls_R_factor_gt 0.0781
_refine_ls_shift/su_max 0.000
_refine_ls_shift/su_mean 0.000
_refine_ls_structure_factor_coef Fsqd
_refine_ls_weighting_details 'calc w=1/[\s^2^(Fo^2^)+(0.1330P)^2^+0.0000P] where P=(Fo^2^+2Fc^2^)/3'
_refine_ls_weighting_scheme calc
_refine_ls_wR_factor_gt 0.2074
_refine_ls_wR_factor_ref 0.2227
_reflns_number_gt 6453
_reflns_number_total 9949
_reflns_threshold_expression >2sigma(I)
_cod_data_source_file ja805804s_si_002_5.cif
_cod_data_source_block carl20a
_cod_database_code 4108521

loop_
_symmetry_equiv_pos_as_xyz
'x, y, z'
'-x, -y, -z'

loop_
_atom_site_label
_atom_site_type_symbol
_atom_site_fract_x
_atom_site_fract_y
_atom_site_fract_z
_atom_site_U_iso_or_equiv
_atom_site_adp_type
_atom_site_occupancy
_atom_site_symmetry_multiplicity
_atom_site_calc_flag
_atom_site_refinement_flags
Ni1 Ni 0.93680(5) 0.67617(5) 0.74886(4) 0.0322(3) Uani 1 1 d .
Si1 Si 1.06412(13) 0.73077(13) 0.64726(10) 0.0432(5) Uani 1 1 d .
Si2 Si 0.83217(14) 0.66758(13) 0.59875(10) 0.0450(5) Uani 1 1 d .
N2 N 1.0008(4) 0.6772(3) 0.8973(2) 0.0296(11) Uani 1 1 d .
N3 N 0.9422(4) 0.7049(3) 0.6625(3) 0.0396(13) Uani 1 1 d .
C1 C 0.9238(4) 0.6759(3) 0.8422(3) 0.0301(14) Uani 1 1 d .
C12 C 0.6623(4) 0.6003(4) 0.8062(3) 0.0371(15) Uani 1 1 d .
C3 C 0.9576(5) 0.6751(4) 0.9581(3) 0.0368(15) Uani 1 1 d .
H3A H 0.9957 0.6763 1.0028 0.044 Uiso 1 1 calc R
C35 C 0.8158(6) 0.7364(5) 0.5344(4) 0.0572(19) Uani 1 1 d .
H35A H 0.7958 0.7940 0.5585 0.086 Uiso 1 1 calc R
H35B H 0.7597 0.7094 0.4957 0.086 Uiso 1 1 calc R
H35C H 0.8834 0.7417 0.5154 0.086 Uiso 1 1 calc R
N1 N 0.8310(3) 0.6728(3) 0.8710(2) 0.0312(11) Uani 1 1 d .
C11 C 0.7254(4) 0.6776(4) 0.8349(3) 0.0308(14) Uani 1 1 d .
C34 C 0.7082(5) 0.6716(6) 0.6399(4) 0.077(3) Uani 1 1 d .
H34A H 0.6984 0.7314 0.6650 0.116 Uiso 1 1 calc R
H34B H 0.7130 0.6354 0.6735 0.116 Uiso 1 1 calc R
H34C H 0.6472 0.6500 0.6034 0.116 Uiso 1 1 calc R
C161 C 0.7609(5) 0.8411(4) 0.8687(5) 0.060(2) Uani 1 1 d .
H16A H 0.8338 0.8226 0.8821 0.072 Uiso 1 1 calc R
C16 C 0.6905(5) 0.7587(4) 0.8344(3) 0.0390(15) Uani 1 1 d .
C32 C 1.1727(5) 0.7416(4) 0.7196(3) 0.0448(17) Uani 1 1 d .
H32A H 1.1540 0.7820 0.7621 0.067 Uiso 1 1 calc R
H32B H 1.2386 0.7637 0.7065 0.067 Uiso 1 1 calc R
H32C H 1.1837 0.6849 0.7290 0.067 Uiso 1 1 calc R
C2 C 0.8504(5) 0.6712(4) 0.9414(3) 0.0390(15) Uani 1 1 d .
H2A H 0.7982 0.6679 0.9718 0.047 Uiso 1 1 calc R
C13 C 0.5610(5) 0.6077(4) 0.7751(3) 0.0435(16) Uani 1 1 d .
H13A H 0.5159 0.5568 0.7545 0.052 Uiso 1 1 calc R
C31 C 1.1090(5) 0.6760(5) 0.5617(4) 0.057(2) Uani 1 1 d .
H31A H 1.0594 0.6861 0.5229 0.086 Uiso 1 1 calc R
H31B H 1.1103 0.6137 0.5575 0.086 Uiso 1 1 calc R
H31C H 1.1809 0.6993 0.5595 0.086 Uiso 1 1 calc R
C72 C 0.8459(4) 0.7721(4) 0.3383(3) 0.0325(14) Uani 1 1 d .
H72A H 0.8303 0.7555 0.3793 0.039 Uiso 1 1 calc R
C61 C 0.6205(4) 0.8855(4) 0.3587(3) 0.0320(15) Uani 1 1 d .
C52 C 0.6624(4) 0.6339(3) 0.3335(3) 0.0282(13) Uani 1 1 d .
H52A H 0.7154 0.6274 0.3024 0.034 Uiso 1 1 calc R
C51 C 0.6110(4) 0.7117(3) 0.3477(3) 0.0261(13) Uani 1 1 d .
C56 C 0.5309(4) 0.7159(3) 0.3924(3) 0.0272(13) Uani 1 1 d .
H56A H 0.4922 0.7666 0.4031 0.033 Uiso 1 1 calc R
C62 C 0.6490(4) 0.9088(4) 0.4306(3) 0.0337(15) Uani 1 1 d .
H62A H 0.6724 0.8654 0.4530 0.040 Uiso 1 1 calc R
C26 C 1.1734(4) 0.6121(4) 0.8889(3) 0.0341(15) Uani 1 1 d .
C73 C 0.9517(4) 0.7751(4) 0.3254(3) 0.0335(14) Uani 1 1 d .
F551 F 0.3599(4) 0.7171(3) 0.4672(3) 0.0988(19) Uani 1 1 d .
C71 C 0.7621(4) 0.7921(3) 0.2941(3) 0.0272(13) Uani 1 1 d .
C14 C 0.5227(5) 0.6880(5) 0.7732(4) 0.0467(17) Uani 1 1 d .
H14A H 0.4522 0.6916 0.7516 0.056 Uiso 1 1 calc R
F552 F 0.4531(4) 0.6560(6) 0.5313(3) 0.150(3) Uani 1 1 d .
C25 C 1.2852(5) 0.6257(5) 0.8898(3) 0.0464(18) Uani 1 1 d .
H25A H 1.3286 0.5775 0.8842 0.056 Uiso 1 1 calc R
C63 C 0.6454(4) 0.9939(4) 0.4727(4) 0.0385(16) Uani 1 1 d .
C551 C 0.4200(5) 0.6539(4) 0.4672(4) 0.0414(16) Uani 1 1 d .
C55 C 0.5074(4) 0.6476(4) 0.4210(3) 0.0301(14) Uani 1 1 d .
C21 C 1.1154(4) 0.6862(4) 0.8960(3) 0.0308(14) Uani 1 1 d .
C15 C 0.5872(5) 0.7618(4) 0.8024(4) 0.0463(17) Uani 1 1 d .
H15A H 0.5606 0.8163 0.8007 0.056 Uiso 1 1 calc R
B1 B 0.6346(5) 0.7890(4) 0.3092(4) 0.0291(16) Uani 1 1 d .
F532 F 0.6948(3) 0.4510(2) 0.27570(18) 0.0409(8) Uani 1 1 d .
F753 F 1.0065(3) 0.9040(3) 0.1705(2) 0.0803(14) Uani 1 1 d .
F531 F 0.8077(2) 0.5052(2) 0.36672(19) 0.0463(9) Uani 1 1 d .
F733 F 1.1324(3) 0.7514(3) 0.3556(3) 0.0842(16) Uani 1 1 d .
F633 F 0.6741(4) 0.9516(3) 0.5789(2) 0.0729(12) Uani 1 1 d .
F732 F 1.0449(3) 0.8043(3) 0.4400(2) 0.0671(12) Uani 1 1 d .
F852 F 0.4774(3) 0.5963(3) -0.0036(2) 0.0727(12) Uani 1 1 d .
C53 C 0.6398(4) 0.5658(4) 0.3627(3) 0.0288(13) Uani 1 1 d .
F632 F 0.6360(3) 1.0826(3) 0.5865(2) 0.0774(13) Uani 1 1 d .
C76 C 0.7920(4) 0.8211(3) 0.2375(3) 0.0273(13) Uani 1 1 d .
H76A H 0.7382 0.8393 0.2074 0.033 Uiso 1 1 calc R
C81 C 0.5541(4) 0.7652(4) 0.2347(3) 0.0343(15) Uani 1 1 d .
C82 C 0.4481(4) 0.7907(4) 0.2311(4) 0.0392(16) Uani 1 1 d .
H82A H 0.4233 0.8226 0.2731 0.047 Uiso 1 1 calc R
C86 C 0.5830(4) 0.7149(4) 0.1713(3) 0.0311(14) Uani 1 1 d .
H86A H 0.6524 0.6934 0.1716 0.037 Uiso 1 1 calc R
C75 C 0.8974(4) 0.8244(4) 0.2234(3) 0.0310(14) Uani 1 1 d .
C66 C 0.5860(4) 0.9528(4) 0.3283(4) 0.0418(16) Uani 1 1 d .
H66A H 0.5668 0.9405 0.2786 0.050 Uiso 1 1 calc R
F731 F 1.0144(3) 0.6726(3) 0.3849(2) 0.0652(12) Uani 1 1 d .
F631 F 0.7889(3) 1.0415(3) 0.5613(3) 0.0841(14) Uani 1 1 d .
F851 F 0.5901(4) 0.6982(3) 0.0051(3) 0.0921(16) Uani 1 1 d .
C85 C 0.5154(4) 0.6953(4) 0.1085(3) 0.0355(15) Uani 1 1 d .
F752 F 0.8463(3) 0.8767(4) 0.1244(3) 0.101(2) Uani 1 1 d .
C83 C 0.3791(4) 0.7714(4) 0.1694(4) 0.0395(16) Uani 1 1 d .
F751 F 0.9569(5) 0.7792(4) 0.1132(3) 0.1082(19) Uani 1 1 d .
C531 C 0.7022(4) 0.4868(4) 0.3454(3) 0.0347(15) Uani 1 1 d .
C54 C 0.5616(4) 0.5718(4) 0.4077(3) 0.0309(14) Uani 1 1 d .
H54A H 0.5459 0.5260 0.4284 0.037 Uiso 1 1 calc R
C84 C 0.4107(4) 0.7240(4) 0.1058(4) 0.0412(17) Uani 1 1 d .
H84A H 0.3637 0.7119 0.0627 0.049 Uiso 1 1 calc R
C731 C 1.0354(5) 0.7502(5) 0.3745(4) 0.0474(18) Uani 1 1 d .
C24 C 1.3317(5) 0.7060(5) 0.8986(3) 0.0479(18) Uani 1 1 d .
H24A H 1.4067 0.7130 0.8984 0.058 Uiso 1 1 calc R
C751 C 0.9229(5) 0.8473(4) 0.1580(4) 0.0429(17) Uani 1 1 d .
C851 C 0.5538(5) 0.6465(4) 0.0421(4) 0.0471(17) Uani 1 1 d .
C65 C 0.5797(5) 1.0362(4) 0.3692(5) 0.056(2) Uani 1 1 d .
C74 C 0.9775(4) 0.8005(4) 0.2674(3) 0.0339(15) Uani 1 1 d .
H74A H 1.0495 0.8016 0.2577 0.041 Uiso 1 1 calc R
F553 F 0.3561(5) 0.5851(3) 0.4524(4) 0.158(4) Uani 1 1 d .
C22 C 1.1621(5) 0.7707(4) 0.9073(3) 0.0397(15) Uani 1 1 d .
C64 C 0.6081(5) 1.0571(4) 0.4403(5) 0.054(2) Uani 1 1 d .
H64A H 0.6025 1.1145 0.4676 0.065 Uiso 1 1 calc R
C261 C 1.1229(5) 0.5234(4) 0.8842(4) 0.0464(18) Uani 1 1 d .
H26A H 1.0438 0.5246 0.8720 0.056 Uiso 1 1 calc R
C222 C 1.0882(8) 0.8843(6) 0.9958(5) 0.098(3) Uani 1 1 d .
H22A H 1.0529 0.8404 1.0138 0.147 Uiso 1 1 calc R
H22B H 1.0465 0.9358 1.0025 0.147 Uiso 1 1 calc R
H22C H 1.1602 0.9000 1.0217 0.147 Uiso 1 1 calc R
C162 C 0.7731(11) 0.8956(8) 0.8177(7) 0.160(6) Uani 1 1 d .
H16B H 0.7942 0.8595 0.7741 0.240 Uiso 1 1 calc R
H16C H 0.8281 0.9424 0.8388 0.240 Uiso 1 1 calc R
H16D H 0.7048 0.9203 0.8072 0.240 Uiso 1 1 calc R
C262 C 1.1631(6) 0.4510(4) 0.8285(4) 0.057(2) Uani 1 1 d .
H26B H 1.1249 0.3960 0.8265 0.086 Uiso 1 1 calc R
H26C H 1.2400 0.4467 0.8409 0.086 Uiso 1 1 calc R
H26D H 1.1504 0.4639 0.7823 0.086 Uiso 1 1 calc R
C631 C 0.6851(5) 1.0166(4) 0.5482(4) 0.0521(19) Uani 1 1 d .
C221 C 1.0958(5) 0.8496(4) 0.9203(4) 0.0530(18) Uani 1 1 d .
H22D H 1.0218 0.8313 0.8955 0.064 Uiso 1 1 calc R
C23 C 1.2717(5) 0.7774(5) 0.9077(4) 0.0498(18) Uani 1 1 d .
H23A H 1.3066 0.8329 0.9145 0.060 Uiso 1 1 calc R
C651 C 0.5387(9) 1.1039(6) 0.3335(6) 0.084(3) Uani 1 1 d .
C36 C 0.8481(6) 0.5549(5) 0.5468(4) 0.071(2) Uani 1 1 d .
H36A H 0.8567 0.5168 0.5787 0.107 Uiso 1 1 calc R
H36B H 0.9115 0.5541 0.5223 0.107 Uiso 1 1 calc R
H36C H 0.7845 0.5347 0.5121 0.107 Uiso 1 1 calc R
C263 C 1.1444(6) 0.5050(5) 0.9581(4) 0.070(2) Uani 1 1 d .
H26E H 1.1189 0.5521 0.9934 0.106 Uiso 1 1 calc R
H26F H 1.2214 0.5011 0.9702 0.106 Uiso 1 1 calc R
H26G H 1.1066 0.4502 0.9572 0.106 Uiso 1 1 calc R
F533 F 0.6721(3) 0.4246(2) 0.37470(19) 0.0458(9) Uani 1 1 d .
F853 F 0.6299(4) 0.5969(4) 0.0532(2) 0.105(2) Uani 1 1 d .
C121 C 0.7032(5) 0.5130(4) 0.8091(4) 0.0463(17) Uani 1 1 d .
H12A H 0.7825 0.5209 0.8226 0.056 Uiso 1 1 calc R
F651 F 0.4454(5) 1.0847(6) 0.2997(5) 0.162(4) Uani 1 1 d .
F652 F 0.5901(6) 1.1132(8) 0.2838(7) 0.221(6) Uani 1 1 d .
C123 C 0.6546(7) 0.4792(6) 0.8663(5) 0.085(3) Uani 1 1 d .
H12B H 0.6695 0.5225 0.9118 0.128 Uiso 1 1 calc R
H12C H 0.6863 0.4251 0.8701 0.128 Uiso 1 1 calc R
H12D H 0.5770 0.4686 0.8532 0.128 Uiso 1 1 calc R
C223 C 1.1393(10) 0.9229(5) 0.8921(5) 0.114(4) Uani 1 1 d .
H22E H 1.0861 0.9665 0.8929 0.171 Uiso 1 1 calc R
H22F H 1.1541 0.8994 0.8435 0.171 Uiso 1 1 calc R
H22G H 1.2054 0.9496 0.9217 0.171 Uiso 1 1 calc R
C122 C 0.6807(7) 0.4435(5) 0.7390(5) 0.083(3) Uani 1 1 d .
H12E H 0.7150 0.3907 0.7436 0.124 Uiso 1 1 calc R
H12F H 0.7094 0.4646 0.7018 0.124 Uiso 1 1 calc R
H12G H 0.6033 0.4309 0.7266 0.124 Uiso 1 1 calc R
F653 F 0.6059(11) 1.1791(6) 0.3566(6) 0.068(5) Uani 0.423(15) 1 d P
F654 F 0.4908(10) 1.1655(6) 0.3778(7) 0.138(7) Uani 0.577(15) 1 d P
C39 C 0.9693(7) 0.5574(5) 0.7294(4) 0.078(3) Uani 1 1 d .
H39A H 0.9262 0.5250 0.6856 0.117 Uiso 1 1 calc R
H39B H 0.9530 0.5335 0.7684 0.117 Uiso 1 1 calc R
H39C H 1.0454 0.5528 0.7243 0.117 Uiso 1 1 calc R
C44 C 1.1409(5) 0.8870(6) 0.6133(5) 0.075(3) Uani 1 1 d .
H44A H 1.2083 0.8961 0.6462 0.090 Uiso 1 1 calc R
H44B H 1.1549 0.8516 0.5667 0.090 Uiso 1 1 calc R
C41 C 0.9935(7) 0.9042(6) 0.6831(7) 0.132(5) Uani 1 1 d .
H41A H 1.0006 0.8841 0.7269 0.159 Uiso 1 1 calc R
H41B H 1.0430 0.9565 0.6946 0.159 Uiso 1 1 calc R
C163 C 0.7226(12) 0.8886(8) 0.9348(7) 0.179(7) Uani 1 1 d .
H16E H 0.7655 0.9433 0.9543 0.268 Uiso 1 1 calc R
H16F H 0.7295 0.8534 0.9691 0.268 Uiso 1 1 calc R
H16G H 0.6474 0.9005 0.9250 0.268 Uiso 1 1 calc R
O4 O 1.0563(3) 0.8426(3) 0.6408(3) 0.0617(14) Uani 1 1 d .
C43 C 1.1018(12) 0.9705(8) 0.6069(9) 0.178(5) Uani 1 1 d .
H43A H 1.1555 1.0015 0.5885 0.268 Uiso 1 1 calc R
H43B H 1.0889 1.0051 0.6533 0.268 Uiso 1 1 calc R
H43C H 1.0350 0.9606 0.5744 0.268 Uiso 1 1 calc R
C42 C 0.9005(12) 0.9409(8) 0.6878(9) 0.178(5) Uani 1 1 d .
H42A H 0.9032 0.9826 0.7339 0.268 Uiso 1 1 calc R
H42B H 0.8430 0.8963 0.6825 0.268 Uiso 1 1 calc R
H42C H 0.8869 0.9710 0.6503 0.268 Uiso 1 1 calc R
F831 F 0.2014(4) 0.7567(5) 0.1190(6) 0.193(5) Uani 1 1 d .
F832 F 0.2605(4) 0.8755(4) 0.1598(5) 0.160(3) Uani 1 1 d .
F833 F 0.2277(5) 0.8017(10) 0.2210(5) 0.285(8) Uani 1 1 d .
C831 C 0.2701(5) 0.8013(7) 0.1691(5) 0.067(2) Uani 1 1 d .

loop_
_atom_site_aniso_label
_atom_site_aniso_U_11
_atom_site_aniso_U_22
_atom_site_aniso_U_33
_atom_site_aniso_U_23
_atom_site_aniso_U_13
_atom_site_aniso_U_12
Ni1 0.0296(4) 0.0435(5) 0.0276(5) 0.0141(4) 0.0098(3) 0.0027(3)
Si1 0.0366(10) 0.0618(12) 0.0378(11) 0.0233(10) 0.0101(8) -0.0032(8)
Si2 0.0415(10) 0.0636(13) 0.0323(11) 0.0177(10) 0.0053(8) -0.0092(9)
N2 0.034(3) 0.034(3) 0.023(3) 0.008(2) 0.009(2) 0.001(2)
N3 0.039(3) 0.049(3) 0.034(3) 0.017(3) 0.010(2) -0.006(2)
C1 0.030(3) 0.031(3) 0.034(4) 0.013(3) 0.012(3) 0.006(2)
C12 0.031(3) 0.048(4) 0.036(4) 0.015(3) 0.012(3) -0.005(3)
C3 0.040(4) 0.045(4) 0.028(4) 0.012(3) 0.008(3) 0.004(3)
C35 0.057(4) 0.071(5) 0.044(5) 0.020(4) -0.001(4) -0.005(4)
N1 0.030(3) 0.038(3) 0.029(3) 0.010(2) 0.011(2) 0.005(2)
C11 0.024(3) 0.043(4) 0.028(4) 0.009(3) 0.012(3) 0.004(3)
C34 0.043(4) 0.155(9) 0.034(5) 0.030(5) -0.002(4) -0.011(5)
C161 0.046(4) 0.032(4) 0.093(7) 0.001(4) 0.005(4) 0.012(3)
C16 0.035(4) 0.046(4) 0.038(4) 0.010(3) 0.013(3) 0.006(3)
C32 0.040(4) 0.051(4) 0.047(4) 0.016(3) 0.012(3) -0.002(3)
C2 0.041(4) 0.054(4) 0.023(4) 0.008(3) 0.012(3) 0.005(3)
C13 0.027(3) 0.060(5) 0.042(4) 0.011(3) 0.005(3) -0.005(3)
C31 0.052(4) 0.083(6) 0.046(5) 0.027(4) 0.016(4) 0.002(4)
C72 0.031(3) 0.041(4) 0.032(4) 0.017(3) 0.014(3) 0.003(3)
C61 0.021(3) 0.032(3) 0.052(5) 0.019(3) 0.020(3) 0.007(2)
C52 0.025(3) 0.037(4) 0.026(3) 0.011(3) 0.013(3) 0.002(2)
C51 0.022(3) 0.029(3) 0.029(3) 0.009(3) 0.007(3) 0.002(2)
C56 0.022(3) 0.029(3) 0.029(3) 0.003(3) 0.011(3) 0.000(2)
C62 0.021(3) 0.034(4) 0.050(5) 0.012(3) 0.017(3) 0.000(2)
C26 0.032(3) 0.052(4) 0.022(3) 0.013(3) 0.010(3) 0.011(3)
C73 0.026(3) 0.040(4) 0.038(4) 0.015(3) 0.007(3) 0.005(3)
F551 0.079(3) 0.124(4) 0.141(5) 0.082(4) 0.089(3) 0.052(3)
C71 0.027(3) 0.024(3) 0.032(4) 0.006(3) 0.013(3) 0.003(2)
C14 0.028(3) 0.070(5) 0.044(4) 0.016(4) 0.007(3) 0.002(3)
F552 0.074(4) 0.335(10) 0.066(4) 0.075(5) 0.047(3) 0.059(5)
C25 0.037(4) 0.075(5) 0.030(4) 0.014(4) 0.009(3) 0.017(4)
C63 0.031(3) 0.033(4) 0.051(5) 0.005(3) 0.018(3) 0.002(3)
C551 0.047(4) 0.043(4) 0.039(4) 0.011(3) 0.022(3) 0.001(3)
C55 0.030(3) 0.038(4) 0.024(3) 0.006(3) 0.013(3) -0.003(3)
C21 0.025(3) 0.046(4) 0.024(3) 0.015(3) 0.006(3) 0.002(3)
C15 0.038(4) 0.048(4) 0.056(5) 0.015(4) 0.014(3) 0.009(3)
B1 0.025(3) 0.034(4) 0.035(4) 0.015(3) 0.018(3) 0.006(3)
F532 0.048(2) 0.037(2) 0.038(2) 0.0059(17) 0.0132(17) 0.0078(15)
F753 0.063(3) 0.123(4) 0.067(3) 0.051(3) 0.011(2) -0.039(3)
F531 0.034(2) 0.046(2) 0.058(3) 0.0124(19) 0.0026(17) 0.0116(16)
F733 0.028(2) 0.161(5) 0.090(4) 0.074(3) 0.016(2) 0.022(2)
F633 0.102(3) 0.059(3) 0.051(3) 0.002(2) 0.008(2) -0.001(2)
F732 0.060(3) 0.089(3) 0.047(3) 0.017(3) -0.012(2) -0.001(2)
F852 0.061(3) 0.087(3) 0.053(3) -0.001(2) -0.016(2) -0.002(2)
C53 0.027(3) 0.034(3) 0.025(3) 0.006(3) 0.007(3) 0.003(2)
F632 0.090(3) 0.063(3) 0.067(3) -0.014(2) 0.024(3) 0.019(2)
C76 0.022(3) 0.028(3) 0.033(4) 0.009(3) 0.007(3) 0.002(2)
C81 0.028(3) 0.041(4) 0.045(4) 0.027(3) 0.013(3) 0.005(3)
C82 0.023(3) 0.052(4) 0.052(5) 0.024(4) 0.021(3) 0.007(3)
C86 0.020(3) 0.034(3) 0.044(4) 0.016(3) 0.008(3) 0.002(2)
C75 0.031(3) 0.033(3) 0.032(4) 0.010(3) 0.012(3) 0.002(3)
C66 0.033(3) 0.044(4) 0.056(5) 0.022(4) 0.015(3) 0.006(3)
F731 0.059(2) 0.069(3) 0.072(3) 0.035(2) -0.009(2) 0.010(2)
F631 0.048(3) 0.114(4) 0.075(3) -0.002(3) 0.008(2) -0.013(2)
F851 0.109(4) 0.077(3) 0.093(4) 0.003(3) 0.069(3) -0.010(3)
C85 0.027(3) 0.036(4) 0.047(4) 0.015(3) 0.006(3) 0.002(3)
F752 0.040(2) 0.209(6) 0.106(4) 0.128(4) 0.022(2) 0.011(3)
C83 0.020(3) 0.054(4) 0.056(5) 0.033(4) 0.010(3) 0.005(3)
F751 0.179(6) 0.103(4) 0.051(3) 0.013(3) 0.063(4) 0.020(4)
C531 0.035(4) 0.037(4) 0.035(4) 0.012(3) 0.009(3) 0.000(3)
C54 0.036(3) 0.033(3) 0.027(3) 0.012(3) 0.008(3) -0.001(3)
C84 0.026(3) 0.051(4) 0.055(5) 0.031(4) 0.000(3) -0.003(3)
C731 0.032(4) 0.067(5) 0.051(5) 0.027(4) 0.010(3) 0.003(3)
C24 0.030(3) 0.073(5) 0.042(4) 0.017(4) 0.010(3) -0.011(4)
C751 0.028(3) 0.060(5) 0.044(4) 0.016(4) 0.014(3) -0.003(3)
C851 0.035(4) 0.046(4) 0.055(5) 0.006(4) -0.002(4) 0.002(3)
C65 0.049(4) 0.040(5) 0.084(6) 0.018(4) 0.018(4) 0.015(3)
C74 0.017(3) 0.044(4) 0.041(4) 0.009(3) 0.009(3) -0.001(3)
F553 0.170(6) 0.068(4) 0.229(8) -0.032(4) 0.174(6) -0.045(4)
C22 0.037(4) 0.048(4) 0.032(4) 0.008(3) 0.002(3) -0.003(3)
C64 0.042(4) 0.027(4) 0.091(7) 0.002(4) 0.024(4) 0.009(3)
C261 0.053(4) 0.041(4) 0.058(5) 0.025(4) 0.028(4) 0.017(3)
C222 0.148(9) 0.069(6) 0.091(8) 0.020(5) 0.069(7) 0.026(6)
C162 0.195(13) 0.135(10) 0.143(12) 0.070(9) -0.047(9) -0.125(10)
C262 0.065(5) 0.049(4) 0.067(5) 0.023(4) 0.023(4) 0.018(4)
C631 0.042(4) 0.042(4) 0.072(6) 0.008(4) 0.020(4) 0.005(3)
C221 0.049(4) 0.040(4) 0.062(5) 0.005(4) -0.002(4) -0.005(3)
C23 0.043(4) 0.062(5) 0.044(4) 0.015(4) 0.002(3) -0.011(4)
C651 0.093(7) 0.057(6) 0.118(9) 0.052(6) 0.008(7) 0.019(6)
C36 0.075(5) 0.061(5) 0.066(6) 0.009(4) -0.013(4) -0.019(4)
C263 0.079(5) 0.080(6) 0.075(6) 0.048(5) 0.036(5) 0.028(4)
F533 0.061(2) 0.036(2) 0.052(2) 0.0238(19) 0.0260(19) 0.0127(17)
F853 0.096(4) 0.140(5) 0.046(3) -0.030(3) -0.026(3) 0.078(3)
C121 0.043(4) 0.045(4) 0.050(5) 0.014(4) 0.003(3) -0.009(3)
F651 0.078(4) 0.204(8) 0.269(11) 0.188(9) 0.008(5) 0.025(4)
F652 0.143(6) 0.280(13) 0.376(16) 0.297(14) 0.096(9) 0.090(7)
C123 0.099(7) 0.073(6) 0.103(8) 0.050(6) 0.033(6) 0.000(5)
C223 0.232(13) 0.045(5) 0.077(7) 0.020(5) 0.049(8) 0.028(6)
C122 0.100(7) 0.057(5) 0.074(6) -0.004(5) -0.015(5) 0.011(5)
F653 0.120(11) 0.040(7) 0.061(8) 0.028(6) 0.041(7) 0.017(6)
F654 0.153(12) 0.050(6) 0.202(14) 0.019(7) -0.010(10) 0.079(7)
C39 0.126(7) 0.072(6) 0.037(5) 0.006(4) 0.018(5) 0.051(5)
C44 0.046(4) 0.102(7) 0.097(7) 0.061(6) 0.018(4) -0.016(4)
C41 0.077(6) 0.080(7) 0.292(17) 0.096(9) 0.114(9) 0.056(5)
C163 0.235(16) 0.115(10) 0.131(12) -0.073(9) 0.053(11) -0.086(10)
O4 0.045(3) 0.077(4) 0.077(4) 0.048(3) 0.007(3) -0.011(2)
C43 0.196(10) 0.102(7) 0.256(14) 0.043(8) 0.116(10) -0.004(7)
C42 0.196(10) 0.102(7) 0.256(14) 0.043(8) 0.116(10) -0.004(7)
F831 0.036(3) 0.168(7) 0.296(12) -0.056(7) -0.046(5) 0.034(3)
F832 0.050(3) 0.119(5) 0.329(11) 0.082(6) 0.028(5) 0.051(3)
F833 0.071(4) 0.70(2) 0.220(10) 0.308(13) 0.105(6) 0.188(9)
C831 0.022(4) 0.119(8) 0.082(6) 0.061(6) 0.012(4) 0.009(4)

loop_
_atom_type_symbol
_atom_type_description
_atom_type_scat_dispersion_real
_atom_type_scat_dispersion_imag
_atom_type_scat_source
C C 0.0033 0.0016 'International Tables Vol C Tables 4.2.6.8 and 6.1.1.4'
H H 0.0000 0.0000 'International Tables Vol C Tables 4.2.6.8 and 6.1.1.4'
B B 0.0013 0.0007 'International Tables Vol C Tables 4.2.6.8 and 6.1.1.4'
N N 0.0061 0.0033 'International Tables Vol C Tables 4.2.6.8 and 6.1.1.4'
F F 0.0171 0.0103 'International Tables Vol C Tables 4.2.6.8 and 6.1.1.4'
Si Si 0.0817 0.0704 'International Tables Vol C Tables 4.2.6.8 and 6.1.1.4'
Ni Ni 0.3393 1.1124 'International Tables Vol C Tables 4.2.6.8 and 6.1.1.4'
O O 0.0106 0.0060 'International Tables Vol C Tables 4.2.6.8 and 6.1.1.4'

loop_
_geom_angle_atom_site_label_1
_geom_angle_atom_site_label_2
_geom_angle_atom_site_label_3
_geom_angle
C1 Ni1 N3 166.0(2)
C1 Ni1 C39 89.9(3)
N3 Ni1 C39 104.1(3)
N3 Si1 O4 103.5(2)
N3 Si1 C32 117.0(3)
O4 Si1 C32 101.7(3)
N3 Si1 C31 118.7(3)
O4 Si1 C31 102.2(3)
C32 Si1 C31 110.5(3)
N3 Si2 C34 110.6(3)
N3 Si2 C36 110.9(3)
C34 Si2 C36 109.9(4)
N3 Si2 C35 111.4(3)
C34 Si2 C35 106.9(4)
C36 Si2 C35 107.0(4)
C1 N2 C3 112.2(4)
C1 N2 C21 125.5(4)
C3 N2 C21 122.2(5)
Si1 N3 Si2 125.9(3)
Si1 N3 Ni1 114.7(3)
Si2 N3 Ni1 115.7(2)
N1 C1 N2 103.1(5)
N1 C1 Ni1 126.7(4)
N2 C1 Ni1 130.2(4)
C13 C12 C11 116.5(6)
C13 C12 C121 121.4(6)
C11 C12 C121 122.1(5)
C2 C3 N2 106.4(5)
C1 N1 C2 111.6(5)
C1 N1 C11 124.6(5)
C2 N1 C11 123.6(4)
C16 C11 C12 123.8(5)
C16 C11 N1 118.0(5)
C12 C11 N1 118.1(5)
C163 C161 C162 113.6(9)
C163 C161 C16 110.7(7)
C162 C161 C16 111.8(7)
C11 C16 C15 116.9(6)
C11 C16 C161 121.8(5)
C15 C16 C161 121.3(6)
C3 C2 N1 106.7(5)
C12 C13 C14 121.6(6)
C73 C72 C71 122.9(5)
C62 C61 C66 115.7(6)
C62 C61 B1 123.2(5)
C66 C61 B1 120.8(6)
C53 C52 C51 123.3(5)
C52 C51 C56 115.3(5)
C52 C51 B1 122.3(4)
C56 C51 B1 122.1(4)
C55 C56 C51 121.4(5)
C61 C62 C63 123.4(6)
C21 C26 C25 115.5(6)
C21 C26 C261 123.1(5)
C25 C26 C261 121.3(5)
C74 C73 C72 120.1(5)
C74 C73 C731 120.9(5)
C72 C73 C731 119.0(5)
C72 C71 C76 115.2(5)
C72 C71 B1 123.3(5)
C76 C71 B1 121.3(5)
C15 C14 C13 119.8(6)
C24 C25 C26 121.5(6)
C64 C63 C62 118.5(7)
C64 C63 C631 120.5(6)
C62 C63 C631 121.0(6)
F552 C551 F551 107.9(6)
F552 C551 F553 98.5(6)
F551 C551 F553 105.9(6)
F552 C551 C55 113.8(6)
F551 C551 C55 115.3(5)
F553 C551 C55 113.7(6)
C56 C55 C54 122.2(5)
C56 C55 C551 119.8(5)
C54 C55 C551 118.1(5)
C26 C21 C22 124.1(5)
C26 C21 N2 118.3(5)
C22 C21 N2 117.4(5)
C14 C15 C16 121.5(6)
C61 B1 C81 113.1(5)
C61 B1 C51 113.0(5)
C81 B1 C51 105.8(5)
C61 B1 C71 104.0(4)
C81 B1 C71 110.5(5)
C51 B1 C71 110.5(4)
C52 C53 C54 120.4(5)
C52 C53 C531 118.6(5)
C54 C53 C531 120.9(5)
C75 C76 C71 122.8(5)
C86 C81 C82 115.3(6)
C86 C81 B1 123.1(5)
C82 C81 B1 121.6(5)
C83 C82 C81 122.6(6)
C85 C86 C81 123.1(5)
C74 C75 C76 119.8(5)
C74 C75 C751 119.9(5)
C76 C75 C751 120.2(5)
C65 C66 C61 121.5(7)
C86 C85 C84 120.5(6)
C86 C85 C851 120.3(5)
C84 C85 C851 119.1(6)
C82 C83 C84 121.3(5)
C82 C83 C831 119.8(7)
C84 C83 C831 118.8(7)
F533 C531 F532 106.7(5)
F533 C531 F531 106.8(4)
F532 C531 F531 104.9(4)
F533 C531 C53 113.6(4)
F532 C531 C53 112.4(5)
F531 C531 C53 111.8(5)
C55 C54 C53 117.3(5)
C83 C84 C85 117.1(6)
F733 C731 F731 107.8(5)
F733 C731 F732 104.9(6)
F731 C731 F732 104.0(5)
F733 C731 C73 114.1(5)
F731 C731 C73 113.2(5)
F732 C731 C73 112.1(5)
C25 C24 C23 120.9(6)
F752 C751 F753 107.6(6)
F752 C751 F751 107.8(7)
F753 C751 F751 101.9(5)
F752 C751 C75 115.3(5)
F753 C751 C75 112.4(6)
F751 C751 C75 110.9(5)
F853 C851 F852 106.7(6)
F853 C851 F851 107.1(6)
F852 C851 F851 103.2(6)
F853 C851 C85 112.7(6)
F852 C851 C85 113.6(5)
F851 C851 C85 112.9(5)
C64 C65 C66 121.4(6)
C64 C65 C651 120.1(8)
C66 C65 C651 118.6(8)
C73 C74 C75 119.2(5)
C23 C22 C21 116.0(6)
C23 C22 C221 122.3(6)
C21 C22 C221 121.7(5)
C65 C64 C63 119.5(6)
C26 C261 C262 113.5(5)
C26 C261 C263 108.3(6)
C262 C261 C263 110.3(5)
F631 C631 F633 105.5(6)
F631 C631 F632 105.2(6)
F633 C631 F632 105.3(6)
F631 C631 C63 112.6(6)
F633 C631 C63 113.9(6)
F632 C631 C63 113.6(6)
C222 C221 C22 111.6(6)
C222 C221 C223 108.1(7)
C22 C221 C223 113.1(6)
C24 C23 C22 121.9(6)
F651 C651 F652 99.9(10)
F651 C651 F654 84.6(9)
F652 C651 F654 127.4(10)
F651 C651 F653 135.0(8)
F652 C651 F653 70.4(8)
F654 C651 F653 70.2(9)
F651 C651 C65 113.8(8)
F652 C651 C65 114.2(9)
F654 C651 C65 111.2(10)
F653 C651 C65 110.0(9)
C12 C121 C122 114.1(6)
C12 C121 C123 110.6(6)
C122 C121 C123 108.4(6)
C651 F651 F654 49.6(7)
C651 F652 F653 58.5(9)
C651 F653 F652 51.2(6)
C651 F653 F654 53.6(7)
F652 F653 F654 97.9(10)
C651 F654 F653 56.1(8)
C651 F654 F651 45.7(6)
F653 F654 F651 94.6(8)
C43 C44 O4 107.2(7)
C42 C41 O4 147.0(14)
C41 O4 C44 111.3(6)
C41 O4 Si1 122.9(4)
C44 O4 Si1 122.2(4)
F833 C831 F832 105.3(10)
F833 C831 F831 102.6(9)
F832 C831 F831 100.9(7)
F833 C831 C83 116.1(7)
F832 C831 C83 115.1(6)
F831 C831 C83 115.0(9)

loop_
_geom_bond_atom_site_label_1
_geom_bond_atom_site_label_2
_geom_bond_distance
Ni1 C1 1.868(6)
Ni1 N3 1.881(5)
Ni1 C39 1.907(7)
Si1 N3 1.661(5)
Si1 O4 1.829(5)
Si1 C32 1.830(7)
Si1 C31 1.858(7)
Si2 N3 1.740(5)
Si2 C34 1.840(7)
Si2 C36 1.866(8)
Si2 C35 1.876(7)
N2 C1 1.366(7)
N2 C3 1.381(7)
N2 C21 1.452(7)
C1 N1 1.364(6)
C12 C13 1.373(8)
C12 C11 1.401(8)
C12 C121 1.515(9)
C3 C2 1.349(8)
N1 C2 1.389(7)
N1 C11 1.448(7)
C11 C16 1.384(8)
C161 C163 1.479(14)
C161 C162 1.503(12)
C161 C16 1.524(9)
C16 C15 1.387(8)
C13 C14 1.394(9)
C72 C73 1.388(7)
C72 C71 1.389(8)
C61 C62 1.374(8)
C61 C66 1.414(8)
C61 B1 1.632(9)
C52 C53 1.390(7)
C52 C51 1.401(7)
C51 C56 1.408(7)
C51 B1 1.641(8)
C56 C55 1.390(7)
C62 C63 1.411(8)
C26 C21 1.397(8)
C26 C25 1.417(8)
C26 C261 1.515(9)
C73 C74 1.376(8)
C73 C731 1.481(8)
F551 C551 1.281(7)
C71 C76 1.397(7)
C71 B1 1.671(7)
C14 C15 1.370(9)
F552 C551 1.277(8)
C25 C24 1.356(9)
C63 C64 1.391(9)
C63 C631 1.466(10)
C551 F553 1.294(8)
C551 C55 1.501(8)
C55 C54 1.391(7)
C21 C22 1.411(8)
B1 C81 1.638(9)
F532 C531 1.342(7)
F753 C751 1.328(7)
F531 C531 1.348(6)
F733 C731 1.320(7)
F633 C631 1.338(8)
F732 C731 1.353(8)
F852 C851 1.330(7)
C53 C54 1.392(7)
C53 C531 1.496(8)
F632 C631 1.348(7)
C76 C75 1.391(7)
C81 C86 1.402(8)
C81 C82 1.409(7)
C82 C83 1.373(9)
C86 C85 1.379(8)
C75 C74 1.379(8)
C75 C751 1.493(8)
C66 C65 1.385(10)
F731 C731 1.331(7)
F631 C631 1.332(7)
F851 C851 1.336(8)
C85 C84 1.411(8)
C85 C851 1.489(9)
F752 C751 1.276(7)
C83 C84 1.402(9)
C83 C831 1.468(9)
F751 C751 1.335(8)
C531 F533 1.335(6)
C24 C23 1.373(9)
C851 F853 1.297(7)
C65 C64 1.359(11)
C65 C651 1.506(10)
C22 C23 1.382(8)
C22 C221 1.519(9)
C261 C262 1.528(9)
C261 C263 1.553(9)
C222 C221 1.470(11)
C221 C223 1.530(10)
C651 F651 1.271(11)
C651 F652 1.274(13)
C651 F654 1.352(14)
C651 F653 1.394(16)
C121 C122 1.532(10)
C121 C123 1.546(10)
F651 F654 1.767(14)
F652 F653 1.540(16)
F653 F654 1.580(16)
C44 C43 1.466(14)
C44 O4 1.490(7)
C41 C42 1.329(14)
C41 O4 1.444(10)
F831 C831 1.282(11)
F832 C831 1.252(9)
F833 C831 1.209(9)
